data_1547489
loop_
_publ_author_name
'Hsu, Day-Shin'
'Yeh, Jen-Yu'
'Cheng, Chiao-Yun'

_publ_section_title
;
 Total Synthesis of the Proposed Structure of (+-)-Nidemone.
;
_journal_issue 20
_journal_name_full 'Organic letters'
_journal_page_first 5549
_journal_page_last 5552
_journal_paper_doi 10.1021/acs.orglett.7b02645
_journal_volume 19
_journal_year 2017
_chemical_formula_sum 'C15 H14 O4'
_chemical_formula_weight 258.26
_chemical_name_systematic
; 
 ? 
;
_space_group_IT_number 14
_symmetry_cell_setting monoclinic
_symmetry_space_group_name_Hall '-P 2ybc'
_symmetry_space_group_name_H-M 'P 1 21/c 1'
_atom_sites_solution_hydrogens geom
_atom_sites_solution_primary direct
_atom_sites_solution_secondary difmap
_audit_creation_method SHELXL-97
_cell_angle_alpha 90.00
_cell_angle_beta 105.335(2)
_cell_angle_gamma 90.00
_cell_formula_units_Z 4
_cell_length_a 12.1023(3)
_cell_length_b 8.2733(2)
_cell_length_c 13.0573(4)
_cell_measurement_reflns_used 12309
_cell_measurement_temperature 200(2)
_cell_measurement_theta_max 25.00
_cell_measurement_theta_min 1.74
_cell_volume 1260.83(6)
_computing_cell_refinement EVALCCD
_computing_data_collection 'NONIUS COLLECT'
_computing_data_reduction EVALCCD
_computing_molecular_graphics 'Bruker SHELXTL'
_computing_publication_material 'Bruker SHELXTL'
_computing_structure_refinement 'SHELXL-97 (Sheldrick, 2008)'
_computing_structure_solution 'SHELXS-97 (Sheldrick, 2008)'
_diffrn_ambient_temperature 200(2)
_diffrn_measured_fraction_theta_full 0.999
_diffrn_measured_fraction_theta_max 0.999
_diffrn_measurement_device_type 'NONIUS KappaCCD'
_diffrn_measurement_method '\w scans'
_diffrn_radiation_monochromator graphite
_diffrn_radiation_source 'fine-focus sealed tube'
_diffrn_radiation_type MoK\a
_diffrn_radiation_wavelength 0.71073
_diffrn_reflns_av_R_equivalents 0.0000
_diffrn_reflns_av_sigmaI/netI 0.0414
_diffrn_reflns_limit_h_max 0
_diffrn_reflns_limit_h_min -14
_diffrn_reflns_limit_k_max 0
_diffrn_reflns_limit_k_min -9
_diffrn_reflns_limit_l_max 15
_diffrn_reflns_limit_l_min -14
_diffrn_reflns_number 3271
_diffrn_reflns_theta_full 25.00
_diffrn_reflns_theta_max 25.00
_diffrn_reflns_theta_min 1.74
_exptl_absorpt_coefficient_mu 0.099
_exptl_absorpt_correction_type none
_exptl_crystal_colour colorless
_exptl_crystal_density_diffrn 1.361
_exptl_crystal_density_method 'not measured'
_exptl_crystal_description block
_exptl_crystal_F_000 544
_exptl_crystal_size_max 0.25
_exptl_crystal_size_mid 0.12
_exptl_crystal_size_min 0.11
_refine_diff_density_max 0.300
_refine_diff_density_min -0.241
_refine_diff_density_rms 0.072
_refine_ls_extinction_coef 0.026(4)
_refine_ls_extinction_expression Fc^*^=kFc[1+0.001xFc^2^\l^3^/sin(2\q)]^-1/4^
_refine_ls_extinction_method SHELXL
_refine_ls_goodness_of_fit_ref 1.183
_refine_ls_hydrogen_treatment mixed
_refine_ls_matrix_type full
_refine_ls_number_parameters 179
_refine_ls_number_reflns 3271
_refine_ls_number_restraints 0
_refine_ls_restrained_S_all 1.183
_refine_ls_R_factor_all 0.0826
_refine_ls_R_factor_gt 0.0461
_refine_ls_shift/su_max 0.005
_refine_ls_shift/su_mean 0.000
_refine_ls_structure_factor_coef Fsqd
_refine_ls_weighting_details 'calc w=1/[\s^2^(Fo^2^)+(0.0608P)^2^+0.0946P] where P=(Fo^2^+2Fc^2^)/3'
_refine_ls_weighting_scheme calc
_refine_ls_wR_factor_gt 0.1019
_refine_ls_wR_factor_ref 0.1293
_reflns_number_gt 2315
_reflns_number_total 3271
_reflns_threshold_expression >2sigma(I)
_cod_data_source_file ol7b02645_si_002.cif
_cod_data_source_block ic16831twin
_cod_depositor_comments
;
The following automatic conversions were performed:

'_symmetry_cell_setting' value 'Monoclinic' changed to 'monoclinic'
according to
/home/data/users/saulius/crontab/automatic-downloads/rss-feeds/ACS/lib/dictionaries/cif_core.dic
dictionary named 'cif_core.dic' version 2.4.2 from 2011-04-26.

Automatic conversion script
Id: cif_fix_values 4973 2017-02-22 13:04:09Z antanas 

 Adding full bibliography for 1547489.cif.
;
_cod_original_sg_symbol_H-M P2(1)/c
_cod_database_code 1547489

loop_
_symmetry_equiv_pos_as_xyz
'x, y, z'
'-x, y+1/2, -z+1/2'
'-x, -y, -z'
'x, -y-1/2, z-1/2'

loop_
_atom_site_label
_atom_site_type_symbol
_atom_site_fract_x
_atom_site_fract_y
_atom_site_fract_z
_atom_site_U_iso_or_equiv
_atom_site_adp_type
_atom_site_occupancy
_atom_site_symmetry_multiplicity
_atom_site_calc_flag
_atom_site_refinement_flags
O1 O 0.56658(13) -0.09618(18) 0.33200(12) 0.0485(5) Uani 1 1 d .
O2 O 0.65780(12) 0.41636(16) 0.48939(12) 0.0410(4) Uani 1 1 d .
O3 O 1.08441(14) 0.2000(2) 0.54611(15) 0.0472(5) Uani 1 1 d .
H3 H 1.017(3) 0.212(3) 0.494(3) 0.071 Uiso 1 1 d .
O4 O 0.86800(13) 0.21364(19) 0.46072(14) 0.0432(4) Uani 1 1 d .
C1 C 0.60424(17) 0.0105(3) 0.39632(18) 0.0347(5) Uani 1 1 d .
C2 C 0.68364(17) -0.0189(2) 0.50482(16) 0.0326(5) Uani 1 1 d .
H2A H 0.7496 -0.0862 0.4997 0.039 Uiso 1 1 calc R
H2B H 0.6428 -0.0746 0.5511 0.039 Uiso 1 1 calc R
C3 C 0.72457(16) 0.1504(2) 0.54963(15) 0.0294(5) Uani 1 1 d .
C4 C 0.64816(19) 0.2585(2) 0.46751(19) 0.0306(6) Uani 1 1 d .
C5 C 0.58207(17) 0.1817(3) 0.38366(17) 0.0347(5) Uani 1 1 d .
H5 H 0.5292 0.2314 0.3253 0.042 Uiso 1 1 calc R
C6 C 0.71383(17) 0.1796(3) 0.66256(16) 0.0353(5) Uani 1 1 d .
H6A H 0.7315 0.2941 0.6825 0.042 Uiso 1 1 calc R
H6B H 0.6342 0.1576 0.6653 0.042 Uiso 1 1 calc R
C7 C 0.79598(17) 0.0701(2) 0.74063(16) 0.0377(5) Uani 1 1 d .
H7A H 0.7913 0.0950 0.8135 0.045 Uiso 1 1 calc R
H7B H 0.7723 -0.0438 0.7252 0.045 Uiso 1 1 calc R
C8 C 0.91763(17) 0.0895(2) 0.73539(17) 0.0334(5) Uani 1 1 d .
C9 C 1.00757(19) 0.0610(2) 0.82377(18) 0.0409(6) Uani 1 1 d .
H9 H 0.9926 0.0288 0.8886 0.049 Uiso 1 1 calc R
C10 C 1.1200(2) 0.0794(3) 0.8181(2) 0.0474(6) Uani 1 1 d .
H10 H 1.1809 0.0604 0.8798 0.057 Uiso 1 1 calc R
C11 C 1.14533(18) 0.1243(3) 0.72568(19) 0.0442(6) Uani 1 1 d .
H11 H 1.2228 0.1352 0.7233 0.053 Uiso 1 1 calc R
C12 C 1.05663(17) 0.1537(2) 0.63577(17) 0.0355(5) Uani 1 1 d .
C13 C 0.94156(16) 0.1371(2) 0.63972(16) 0.0299(5) Uani 1 1 d .
C14 C 0.84889(16) 0.1719(2) 0.54541(16) 0.0309(5) Uani 1 1 d .
C15 C 0.5896(2) 0.5238(3) 0.4101(2) 0.0493(7) Uani 1 1 d .
H15A H 0.6094 0.5081 0.3426 0.074 Uiso 1 1 calc R
H15B H 0.6052 0.6361 0.4334 0.074 Uiso 1 1 calc R
H15C H 0.5082 0.5001 0.4004 0.074 Uiso 1 1 calc R

loop_
_atom_site_aniso_label
_atom_site_aniso_U_11
_atom_site_aniso_U_22
_atom_site_aniso_U_33
_atom_site_aniso_U_23
_atom_site_aniso_U_13
_atom_site_aniso_U_12
O1 0.0515(10) 0.0430(9) 0.0422(10) -0.0090(8) -0.0032(8) -0.0072(7)
O2 0.0436(9) 0.0317(8) 0.0409(10) 0.0016(7) -0.0011(7) 0.0043(6)
O3 0.0309(9) 0.0577(10) 0.0538(12) 0.0066(9) 0.0124(8) 0.0034(8)
O4 0.0360(9) 0.0592(10) 0.0347(10) 0.0137(8) 0.0099(8) 0.0017(7)
C1 0.0281(11) 0.0402(12) 0.0332(13) -0.0029(11) 0.0036(10) -0.0038(9)
C2 0.0325(11) 0.0320(11) 0.0332(13) 0.0004(10) 0.0087(10) -0.0007(9)
C3 0.0269(11) 0.0307(11) 0.0280(12) -0.0017(9) 0.0028(9) 0.0008(8)
C4 0.0277(12) 0.0309(12) 0.0330(15) -0.0016(8) 0.0076(12) 0.0021(8)
C5 0.0285(11) 0.0405(12) 0.0318(12) 0.0021(11) 0.0022(10) 0.0036(10)
C6 0.0329(12) 0.0386(12) 0.0336(12) -0.0022(11) 0.0078(10) -0.0027(10)
C7 0.0433(13) 0.0421(13) 0.0272(12) -0.0012(10) 0.0081(10) -0.0027(10)
C8 0.0382(12) 0.0272(11) 0.0316(12) -0.0027(9) 0.0034(10) 0.0006(9)
C9 0.0493(15) 0.0359(12) 0.0323(13) -0.0017(10) 0.0016(11) 0.0099(10)
C10 0.0449(15) 0.0459(14) 0.0397(15) -0.0071(11) -0.0091(11) 0.0154(11)
C11 0.0324(12) 0.0420(13) 0.0529(17) -0.0073(11) 0.0018(12) 0.0093(10)
C12 0.0357(13) 0.0297(12) 0.0401(14) 0.0005(10) 0.0083(11) 0.0052(9)
C13 0.0289(11) 0.0265(10) 0.0327(12) -0.0006(9) 0.0052(9) 0.0019(8)
C14 0.0350(12) 0.0273(11) 0.0297(12) 0.0024(10) 0.0075(10) 0.0003(9)
C15 0.0585(15) 0.0395(13) 0.0462(16) 0.0102(12) 0.0076(13) 0.0144(11)

loop_
_atom_type_symbol
_atom_type_description
_atom_type_scat_dispersion_real
_atom_type_scat_dispersion_imag
_atom_type_scat_source
C C 0.0033 0.0016 'International Tables Vol C Tables 4.2.6.8 and 6.1.1.4'
H H 0.0000 0.0000 'International Tables Vol C Tables 4.2.6.8 and 6.1.1.4'
O O 0.0106 0.0060 'International Tables Vol C Tables 4.2.6.8 and 6.1.1.4'

loop_
_geom_angle_atom_site_label_1
_geom_angle_atom_site_label_2
_geom_angle_atom_site_label_3
_geom_angle
C4 O2 C15 116.54(17)
O1 C1 C5 127.3(2)
O1 C1 C2 124.05(18)
C5 C1 C2 108.60(18)
C1 C2 C3 105.69(16)
C4 C3 C14 109.18(16)
C4 C3 C6 113.42(17)
C14 C3 C6 110.51(16)
C4 C3 C2 101.13(16)
C14 C3 C2 108.13(16)
C6 C3 C2 113.97(17)
C5 C4 O2 129.9(2)
C5 C4 C3 114.95(17)
O2 C4 C3 115.15(18)
C4 C5 C1 108.73(18)
C7 C6 C3 110.11(17)
C8 C7 C6 112.40(17)
C9 C8 C13 119.10(19)
C9 C8 C7 120.65(19)
C13 C8 C7 120.25(18)
C8 C9 C10 120.2(2)
C11 C10 C9 121.7(2)
C10 C11 C12 119.3(2)
O3 C12 C11 117.85(19)
O3 C12 C13 122.04(18)
C11 C12 C13 120.1(2)
C8 C13 C12 119.61(18)
C8 C13 C14 120.71(17)
C12 C13 C14 119.67(18)
O4 C14 C13 121.74(18)
O4 C14 C3 118.86(18)
C13 C14 C3 119.36(17)

loop_
_geom_bond_atom_site_label_1
_geom_bond_atom_site_label_2
_geom_bond_distance
O1 C1 1.220(2)
O2 C4 1.335(2)
O2 C15 1.446(3)
O3 C12 1.356(3)
O4 C14 1.237(3)
C1 C5 1.443(3)
C1 C2 1.506(3)
C2 C3 1.548(3)
C3 C4 1.510(3)
C3 C14 1.530(3)
C3 C6 1.533(3)
C4 C5 1.334(3)
C6 C7 1.521(3)
C7 C8 1.500(3)
C8 C9 1.381(3)
C8 C13 1.411(3)
C9 C10 1.391(3)
C10 C11 1.372(3)
C11 C12 1.387(3)
C12 C13 1.414(3)
C13 C14 1.458(3)

loop_
_geom_hbond_atom_site_label_D
_geom_hbond_atom_site_label_H
_geom_hbond_atom_site_label_A
_geom_hbond_distance_DH
_geom_hbond_distance_HA
_geom_hbond_distance_DA
_geom_hbond_angle_DHA
O3 H3 O4 0.92(3) 1.74(3) 2.563(2) 148(3)
